data_4126205
loop_
_publ_author_name
'Rezazadeh, Sina'
'Devannah, Vijayarajan'
'Watson, Donald A.'

_publ_section_title
;
 Nickel-Catalyzed C-Alkylation of Nitroalkanes with Unactivated Alkyl
 Iodides.
;
_journal_name_full 'Journal of the American Chemical Society'
_journal_paper_doi 10.1021/jacs.7b04312
_journal_year 2017
_chemical_formula_sum 'C14 H17 F N2 O3'
_chemical_formula_weight 280.29
_space_group_crystal_system monoclinic
_space_group_IT_number 14
_space_group_name_Hall '-P 2ybc'
_space_group_name_H-M_alt 'P 1 21/c 1'
_symmetry_space_group_name_Hall '-P 2ybc'
_symmetry_space_group_name_H-M 'P 1 21/c 1'
_atom_sites_solution_hydrogens mixed
_audit_creation_method SHELXL-2014/7
_cell_angle_alpha 90
_cell_angle_beta 106.174(2)
_cell_angle_gamma 90
_cell_formula_units_Z 8
_cell_length_a 29.0905(10)
_cell_length_b 5.2366(2)
_cell_length_c 18.6368(7)
_cell_measurement_reflns_used 9880
_cell_measurement_temperature 200(2)
_cell_measurement_theta_max 74.83
_cell_measurement_theta_min 4.75
_cell_volume 2726.67(18)
_computing_cell_refinement 'Bruker SAINT'
_computing_data_collection 'Bruker APEX2'
_computing_data_reduction 'Bruker SAINT'
_computing_molecular_graphics 'Bruker SHELXTL'
_computing_publication_material 'Bruker SHELXTL'
_computing_structure_refinement 'SHELXL-2014/7 (Sheldrick, 2014)'
_computing_structure_solution 'SHELXS-97 (Sheldrick 2008)'
_diffrn_ambient_temperature 200(2)
_diffrn_detector_area_resol_mean 8.33
_diffrn_measured_fraction_theta_full 0.999
_diffrn_measured_fraction_theta_max 0.992
_diffrn_measurement_device_type 'Bruker AXS APEX diffractometer'
_diffrn_measurement_method '\f and \w scans'
_diffrn_radiation_type CuK\a
_diffrn_radiation_wavelength 1.54178
_diffrn_reflns_av_R_equivalents 0.0548
_diffrn_reflns_av_unetI/netI 0.0450
_diffrn_reflns_Laue_measured_fraction_full 0.999
_diffrn_reflns_Laue_measured_fraction_max 0.992
_diffrn_reflns_limit_h_max 36
_diffrn_reflns_limit_h_min -36
_diffrn_reflns_limit_k_max 6
_diffrn_reflns_limit_k_min -6
_diffrn_reflns_limit_l_max 23
_diffrn_reflns_limit_l_min -22
_diffrn_reflns_number 33803
_diffrn_reflns_point_group_measured_fraction_full 0.999
_diffrn_reflns_point_group_measured_fraction_max 0.992
_diffrn_reflns_theta_full 67.679
_diffrn_reflns_theta_max 75.141
_diffrn_reflns_theta_min 1.581
_exptl_absorpt_coefficient_mu 0.888
_exptl_absorpt_correction_T_max 0.7539
_exptl_absorpt_correction_T_min 0.4344
_exptl_absorpt_correction_type multi-scan
_exptl_absorpt_process_details 'APEX3 (Bruker, 2015)'
_exptl_crystal_colour colourless
_exptl_crystal_density_diffrn 1.366
_exptl_crystal_description plate
_exptl_crystal_F_000 1184
_exptl_crystal_size_max 0.564
_exptl_crystal_size_mid 0.148
_exptl_crystal_size_min 0.066
_refine_diff_density_max 0.481
_refine_diff_density_min -0.429
_refine_diff_density_rms 0.082
_refine_ls_extinction_coef 0.0015(3)
_refine_ls_extinction_expression Fc^*^=kFc[1+0.001xFc^2^\l^3^/sin(2\q)]^-1/4^
_refine_ls_extinction_method 'SHELXL-2014/7 (Sheldrick 2014'
_refine_ls_goodness_of_fit_ref 1.031
_refine_ls_hydrogen_treatment mixed
_refine_ls_matrix_type full
_refine_ls_number_parameters 368
_refine_ls_number_reflns 5605
_refine_ls_number_restraints 1
_refine_ls_restrained_S_all 1.031
_refine_ls_R_factor_all 0.0754
_refine_ls_R_factor_gt 0.0704
_refine_ls_shift/su_max 0.001
_refine_ls_shift/su_mean 0.000
_refine_ls_structure_factor_coef Fsqd
_refine_ls_weighting_details 'w=1/[\s^2^(Fo^2^)+(0.1416P)^2^+0.9947P] where P=(Fo^2^+2Fc^2^)/3'
_refine_ls_weighting_scheme calc
_refine_ls_wR_factor_gt 0.2013
_refine_ls_wR_factor_ref 0.2096
_reflns_Friedel_coverage 0.000
_reflns_number_gt 4946
_reflns_number_total 5605
_reflns_threshold_expression 'I > 2\s(I)'
_cod_data_source_file ja7b04312_si_005.cif
_cod_data_source_block donw069a
_cod_database_code 4126205
_shelx_shelxl_version_number 2014/7
_shelx_space_group_comment
; 
The symmetry employed for this shelxl refinement is uniquely defined 
by the following loop, which should always be used as a source of 
symmetry information in preference to the above space-group names. 
They are only intended as comments. 
;
_shelx_estimated_absorpt_t_min 0.634
_shelx_estimated_absorpt_t_max 0.944

loop_
_space_group_symop_operation_xyz
'x, y, z'
'-x, y+1/2, -z+1/2'
'-x, -y, -z'
'x, -y-1/2, z-1/2'

loop_
_atom_site_label
_atom_site_type_symbol
_atom_site_fract_x
_atom_site_fract_y
_atom_site_fract_z
_atom_site_U_iso_or_equiv
_atom_site_adp_type
_atom_site_occupancy
_atom_site_site_symmetry_order
_atom_site_calc_flag
_atom_site_refinement_flags_posn
_atom_site_refinement_flags_adp
C1 C 1.12423(7) 0.4807(3) 0.18566(11) 0.0362(4) Uani 1 1 d . .
H1 H 1.1058 0.5988 0.2048 0.043 Uiso 1 1 calc R U
C2 C 1.17299(7) 0.5208(4) 0.19817(13) 0.0448(5) Uani 1 1 d . .
H2 H 1.1884 0.6634 0.2263 0.054 Uiso 1 1 calc R U
C3 C 1.19842(7) 0.3482(4) 0.16867(13) 0.0485(5) Uani 1 1 d . .
C4 C 1.17802(8) 0.1382(4) 0.12866(13) 0.0488(5) Uani 1 1 d . .
H4 H 1.1967 0.0229 0.1091 0.059 Uiso 1 1 calc R U
C5 C 1.12944(7) 0.0981(3) 0.11744(11) 0.0394(4) Uani 1 1 d . .
H5 H 1.1147 -0.0480 0.0904 0.047 Uiso 1 1 calc R U
C6 C 1.10193(6) 0.2690(3) 0.14526(10) 0.0313(4) Uani 1 1 d . .
C7 C 1.04993(6) 0.2109(3) 0.13298(9) 0.0307(4) Uani 1 1 d . .
C8 C 0.95457(7) 0.5762(4) 0.17544(10) 0.0366(4) Uani 1 1 d . .
H8A H 0.9705 0.5304 0.2280 0.044 Uiso 1 1 calc R U
H8B H 0.9648 0.7509 0.1666 0.044 Uiso 1 1 calc R U
C9 C 0.90047(7) 0.5723(4) 0.16257(10) 0.0381(4) Uani 1 1 d . .
H9A H 0.8915 0.7017 0.1950 0.046 Uiso 1 1 calc R U
H9B H 0.8906 0.4027 0.1765 0.046 Uiso 1 1 calc R U
C10 C 0.87414(6) 0.6281(3) 0.08100(10) 0.0329(4) Uani 1 1 d . .
H10 H 0.8840 0.8012 0.0681 0.039 Uiso 1 1 calc R U
C11 C 0.88885(6) 0.4315(3) 0.03063(10) 0.0351(4) Uani 1 1 d . .
H11A H 0.8791 0.2588 0.0423 0.042 Uiso 1 1 calc R U
H11B H 0.8722 0.4692 -0.0223 0.042 Uiso 1 1 calc R U
C12 C 0.94276(6) 0.4369(3) 0.04187(10) 0.0346(4) Uani 1 1 d . .
H12A H 0.9520 0.6051 0.0260 0.042 Uiso 1 1 calc R U
H12B H 0.9515 0.3043 0.0101 0.042 Uiso 1 1 calc R U
C13 C 0.97020(6) 0.3893(3) 0.12363(10) 0.0315(4) Uani 1 1 d . .
H13 H 0.9631 0.2118 0.1372 0.038 Uiso 1 1 calc R U
C14 C 0.82021(7) 0.6254(4) 0.06586(12) 0.0404(4) Uani 1 1 d . .
H14A H 0.8055 0.6308 0.0112 0.048 Uiso 1 1 calc R U
H14B H 0.8106 0.4625 0.0845 0.048 Uiso 1 1 calc R U
C15 C 0.33994(7) 0.0176(4) 0.27254(12) 0.0432(5) Uani 1 1 d . .
H15 H 0.3269 0.1604 0.2423 0.052 Uiso 1 1 calc R U
C16 C 0.38840(7) -0.0285(3) 0.29346(11) 0.0371(4) Uani 1 1 d . .
H16 H 0.4092 0.0866 0.2784 0.044 Uiso 1 1 calc R U
C17 C 0.40755(6) -0.2411(3) 0.33646(10) 0.0322(4) Uani 1 1 d . .
C18 C 0.37673(7) -0.4083(4) 0.35837(12) 0.0404(4) Uani 1 1 d . .
H18 H 0.3893 -0.5552 0.3871 0.048 Uiso 1 1 calc R U
C19 C 0.32785(7) -0.3622(4) 0.33868(13) 0.0478(5) Uani 1 1 d . .
H19 H 0.3067 -0.4750 0.3538 0.057 Uiso 1 1 calc R U
C20 C 0.31084(7) -0.1501(4) 0.29690(13) 0.0459(5) Uani 1 1 d . .
C21 C 0.45982(6) -0.3031(3) 0.35957(10) 0.0319(4) Uani 1 1 d . .
C22 C 0.56178(7) -0.0742(4) 0.47178(11) 0.0387(4) Uani 1 1 d . .
H22A H 0.5512 0.0976 0.4826 0.046 Uiso 1 1 calc R U
H22B H 0.5490 -0.2003 0.5008 0.046 Uiso 1 1 calc R U
C23 C 0.61631(7) -0.0852(4) 0.49620(11) 0.0380(4) Uani 1 1 d . .
H23A H 0.6270 -0.2609 0.4896 0.046 Uiso 1 1 calc R U
H23B H 0.6282 -0.0407 0.5498 0.046 Uiso 1 1 calc R U
C24 C 0.63712(6) 0.1010(3) 0.45012(11) 0.0357(4) Uani 1 1 d . .
H24 H 0.6262 0.2773 0.4579 0.043 Uiso 1 1 calc R U
C25 C 0.61817(7) 0.0346(4) 0.36721(11) 0.0394(4) Uani 1 1 d . .
H25A H 0.6313 0.1566 0.3375 0.047 Uiso 1 1 calc R U
H25B H 0.6290 -0.1389 0.3585 0.047 Uiso 1 1 calc R U
C26 C 0.56370(7) 0.0449(4) 0.34151(11) 0.0388(4) Uani 1 1 d . .
H26A H 0.5524 -0.0073 0.2884 0.047 Uiso 1 1 calc R U
H26B H 0.5530 0.2224 0.3454 0.047 Uiso 1 1 calc R U
C27 C 0.54175(6) -0.1307(3) 0.38860(10) 0.0326(4) Uani 1 1 d . .
H27 H 0.5499 -0.3111 0.3795 0.039 Uiso 1 1 calc R U
C28 C 0.69135(7) 0.0937(4) 0.47763(13) 0.0432(5) Uani 1 1 d . .
H28A H 0.7012 0.1007 0.5329 0.052 Uiso 1 1 calc R U
H28B H 0.7027 -0.0706 0.4626 0.052 Uiso 1 1 calc R U
F1 F 1.24595(5) 0.3896(3) 0.17986(10) 0.0723(5) Uani 1 1 d . .
F2 F 0.26338(4) -0.1013(3) 0.27793(10) 0.0675(4) Uani 1 1 d . .
N1 N 1.02150(5) 0.4122(3) 0.13454(9) 0.0328(4) Uani 1 1 d D .
H1N H 1.0324(8) 0.560(4) 0.1347(13) 0.039 Uiso 1 1 d D U
N2 N 0.80063(6) 0.8424(3) 0.10106(10) 0.0434(4) Uani 1 1 d . .
N3 N 0.48981(5) -0.1041(3) 0.36544(9) 0.0348(4) Uani 1 1 d D .
H3N H 0.4798(8) 0.047(4) 0.3631(13) 0.042 Uiso 1 1 d D U
N4 N 0.71496(6) 0.3077(3) 0.44822(10) 0.0437(4) Uani 1 1 d . .
O1 O 1.03499(5) -0.0101(2) 0.12335(8) 0.0404(3) Uani 1 1 d . .
O2 O 0.75955(7) 0.8228(4) 0.10322(16) 0.0913(8) Uani 1 1 d . .
O3 O 0.82511(6) 1.0282(3) 0.12402(11) 0.0578(5) Uani 1 1 d . .
O4 O 0.47401(5) -0.5259(2) 0.37170(9) 0.0422(4) Uani 1 1 d . .
O5 O 0.75717(7) 0.2860(4) 0.45497(16) 0.0925(8) Uani 1 1 d . .
O6 O 0.69261(7) 0.4931(3) 0.42027(14) 0.0752(6) Uani 1 1 d . .

loop_
_atom_site_aniso_label
_atom_site_aniso_U_11
_atom_site_aniso_U_22
_atom_site_aniso_U_33
_atom_site_aniso_U_23
_atom_site_aniso_U_13
_atom_site_aniso_U_12
C1 0.0378(10) 0.0288(8) 0.0405(10) -0.0005(7) 0.0086(7) 0.0011(7)
C2 0.0388(10) 0.0372(10) 0.0528(12) 0.0019(9) 0.0036(8) -0.0031(8)
C3 0.0301(9) 0.0473(11) 0.0654(13) 0.0122(10) 0.0086(9) 0.0041(8)
C4 0.0420(11) 0.0415(11) 0.0666(13) 0.0062(10) 0.0214(10) 0.0123(8)
C5 0.0413(10) 0.0292(9) 0.0486(10) 0.0002(8) 0.0140(8) 0.0071(7)
C6 0.0347(9) 0.0247(8) 0.0339(8) 0.0039(6) 0.0086(7) 0.0036(6)
C7 0.0376(9) 0.0243(8) 0.0312(8) 0.0007(6) 0.0112(7) 0.0021(6)
C8 0.0386(10) 0.0349(9) 0.0358(9) -0.0039(7) 0.0097(7) 0.0032(7)
C9 0.0400(10) 0.0393(10) 0.0385(9) -0.0014(8) 0.0165(8) 0.0050(8)
C10 0.0338(9) 0.0251(8) 0.0413(9) -0.0001(7) 0.0128(7) 0.0019(6)
C11 0.0351(9) 0.0315(9) 0.0384(9) -0.0035(7) 0.0099(7) 0.0017(7)
C12 0.0364(9) 0.0334(9) 0.0363(9) -0.0020(7) 0.0139(7) 0.0013(7)
C13 0.0320(9) 0.0233(7) 0.0406(9) 0.0009(7) 0.0127(7) 0.0019(6)
C14 0.0358(10) 0.0316(9) 0.0545(11) -0.0032(8) 0.0138(8) 0.0031(7)
C15 0.0412(11) 0.0331(9) 0.0498(11) -0.0017(8) 0.0035(8) 0.0019(8)
C16 0.0372(10) 0.0317(9) 0.0416(10) 0.0014(7) 0.0098(7) -0.0029(7)
C17 0.0345(9) 0.0261(8) 0.0354(9) -0.0035(6) 0.0086(7) -0.0033(6)
C18 0.0418(10) 0.0300(9) 0.0497(11) -0.0008(8) 0.0132(8) -0.0071(7)
C19 0.0396(11) 0.0396(10) 0.0657(13) -0.0055(10) 0.0173(9) -0.0122(8)
C20 0.0284(9) 0.0446(11) 0.0605(12) -0.0128(10) 0.0055(8) -0.0035(8)
C21 0.0353(9) 0.0260(8) 0.0344(8) -0.0013(7) 0.0096(7) -0.0017(7)
C22 0.0372(10) 0.0406(10) 0.0405(10) 0.0013(8) 0.0144(8) -0.0038(8)
C23 0.0374(10) 0.0368(9) 0.0387(9) 0.0039(8) 0.0086(7) -0.0028(7)
C24 0.0339(9) 0.0280(8) 0.0452(10) 0.0012(7) 0.0107(7) -0.0016(7)
C25 0.0371(10) 0.0400(10) 0.0436(10) 0.0063(8) 0.0156(8) -0.0007(8)
C26 0.0369(10) 0.0396(10) 0.0398(10) 0.0068(8) 0.0107(8) 0.0002(8)
C27 0.0303(9) 0.0243(8) 0.0433(9) 0.0006(7) 0.0104(7) 0.0006(6)
C28 0.0370(10) 0.0338(10) 0.0577(12) 0.0070(9) 0.0113(8) -0.0039(8)
F1 0.0319(7) 0.0702(10) 0.1111(13) 0.0116(9) 0.0138(7) 0.0039(6)
F2 0.0298(6) 0.0616(9) 0.1046(12) -0.0074(8) 0.0078(7) -0.0016(6)
N1 0.0331(8) 0.0214(7) 0.0450(9) 0.0010(6) 0.0126(6) -0.0002(6)
N2 0.0394(9) 0.0360(8) 0.0578(10) 0.0014(7) 0.0185(7) 0.0071(7)
N3 0.0302(8) 0.0232(7) 0.0494(9) 0.0000(6) 0.0087(6) 0.0002(6)
N4 0.0383(9) 0.0344(8) 0.0580(10) 0.0027(7) 0.0125(7) -0.0050(7)
O1 0.0419(7) 0.0232(6) 0.0584(9) -0.0024(5) 0.0178(6) -0.0010(5)
O2 0.0502(10) 0.0892(14) 0.150(2) -0.0474(15) 0.0532(12) -0.0085(10)
O3 0.0648(10) 0.0303(7) 0.0862(12) -0.0064(7) 0.0342(9) 0.0006(7)
O4 0.0412(7) 0.0243(6) 0.0601(9) 0.0026(6) 0.0125(6) 0.0010(5)
O5 0.0457(10) 0.0959(15) 0.142(2) 0.0574(15) 0.0361(11) 0.0052(10)
O6 0.0631(11) 0.0371(8) 0.1288(18) 0.0216(10) 0.0323(11) 0.0023(7)

loop_
_atom_type_symbol
_atom_type_description
_atom_type_scat_dispersion_real
_atom_type_scat_dispersion_imag
_atom_type_scat_source
C C 0.0181 0.0091 'International Tables Vol C Tables 4.2.6.8 and 6.1.1.4'
H H 0.0000 0.0000 'International Tables Vol C Tables 4.2.6.8 and 6.1.1.4'
N N 0.0311 0.0180 'International Tables Vol C Tables 4.2.6.8 and 6.1.1.4'
O O 0.0492 0.0322 'International Tables Vol C Tables 4.2.6.8 and 6.1.1.4'
F F 0.0727 0.0534 'International Tables Vol C Tables 4.2.6.8 and 6.1.1.4'

loop_
_geom_angle_atom_site_label_1
_geom_angle_atom_site_label_2
_geom_angle_atom_site_label_3
_geom_angle
C2 C1 C6 120.73(17)
C2 C1 H1 119.6
C6 C1 H1 119.6
C3 C2 C1 118.13(19)
C3 C2 H2 120.9
C1 C2 H2 120.9
F1 C3 C4 118.7(2)
F1 C3 C2 118.2(2)
C4 C3 C2 123.10(19)
C3 C4 C5 118.26(19)
C3 C4 H4 120.9
C5 C4 H4 120.9
C4 C5 C6 120.91(18)
C4 C5 H5 119.5
C6 C5 H5 119.5
C5 C6 C1 118.85(17)
C5 C6 C7 118.23(16)
C1 C6 C7 122.87(15)
O1 C7 N1 123.05(16)
O1 C7 C6 120.94(15)
N1 C7 C6 116.00(15)
C9 C8 C13 111.57(15)
C9 C8 H8A 109.3
C13 C8 H8A 109.3
C9 C8 H8B 109.3
C13 C8 H8B 109.3
H8A C8 H8B 108.0
C8 C9 C10 111.31(15)
C8 C9 H9A 109.4
C10 C9 H9A 109.4
C8 C9 H9B 109.4
C10 C9 H9B 109.4
H9A C9 H9B 108.0
C14 C10 C9 112.94(15)
C14 C10 C11 109.34(14)
C9 C10 C11 109.46(14)
C14 C10 H10 108.3
C9 C10 H10 108.3
C11 C10 H10 108.3
C12 C11 C10 110.85(14)
C12 C11 H11A 109.5
C10 C11 H11A 109.5
C12 C11 H11B 109.5
C10 C11 H11B 109.5
H11A C11 H11B 108.1
C11 C12 C13 111.42(14)
C11 C12 H12A 109.3
C13 C12 H12A 109.3
C11 C12 H12B 109.3
C13 C12 H12B 109.3
H12A C12 H12B 108.0
N1 C13 C8 109.47(14)
N1 C13 C12 110.86(14)
C8 C13 C12 111.10(14)
N1 C13 H13 108.4
C8 C13 H13 108.4
C12 C13 H13 108.4
N2 C14 C10 114.28(15)
N2 C14 H14A 108.7
C10 C14 H14A 108.7
N2 C14 H14B 108.7
C10 C14 H14B 108.7
H14A C14 H14B 107.6
C16 C15 C20 117.96(19)
C16 C15 H15 121.0
C20 C15 H15 121.0
C15 C16 C17 121.13(17)
C15 C16 H16 119.4
C17 C16 H16 119.4
C18 C17 C16 118.93(17)
C18 C17 C21 117.69(16)
C16 C17 C21 123.38(16)
C19 C18 C17 120.60(18)
C19 C18 H18 119.7
C17 C18 H18 119.7
C20 C19 C18 118.27(18)
C20 C19 H19 120.9
C18 C19 H19 120.9
F2 C20 C19 118.96(19)
F2 C20 C15 118.0(2)
C19 C20 C15 123.08(19)
O4 C21 N3 122.71(16)
O4 C21 C17 121.20(15)
N3 C21 C17 116.08(15)
C23 C22 C27 111.55(15)
C23 C22 H22A 109.3
C27 C22 H22A 109.3
C23 C22 H22B 109.3
C27 C22 H22B 109.3
H22A C22 H22B 108.0
C22 C23 C24 110.47(15)
C22 C23 H23A 109.6
C24 C23 H23A 109.6
C22 C23 H23B 109.6
C24 C23 H23B 109.6
H23A C23 H23B 108.1
C28 C24 C25 112.58(16)
C28 C24 C23 109.32(15)
C25 C24 C23 109.55(15)
C28 C24 H24 108.4
C25 C24 H24 108.4
C23 C24 H24 108.4
C26 C25 C24 111.12(15)
C26 C25 H25A 109.4
C24 C25 H25A 109.4
C26 C25 H25B 109.4
C24 C25 H25B 109.4
H25A C25 H25B 108.0
C25 C26 C27 111.28(15)
C25 C26 H26A 109.4
C27 C26 H26A 109.4
C25 C26 H26B 109.4
C27 C26 H26B 109.4
H26A C26 H26B 108.0
N3 C27 C22 110.70(15)
N3 C27 C26 109.69(14)
C22 C27 C26 111.38(15)
N3 C27 H27 108.3
C22 C27 H27 108.3
C26 C27 H27 108.3
N4 C28 C24 113.44(15)
N4 C28 H28A 108.9
C24 C28 H28A 108.9
N4 C28 H28B 108.9
C24 C28 H28B 108.9
H28A C28 H28B 107.7
C7 N1 C13 123.08(14)
C7 N1 H1N 119.3(16)
C13 N1 H1N 116.8(15)
O2 N2 O3 122.99(18)
O2 N2 C14 116.64(17)
O3 N2 C14 120.34(16)
C21 N3 C27 123.06(14)
C21 N3 H3N 121.3(16)
C27 N3 H3N 114.9(16)
O6 N4 O5 122.25(18)
O6 N4 C28 121.00(17)
O5 N4 C28 116.74(17)

loop_
_geom_bond_atom_site_label_1
_geom_bond_atom_site_label_2
_geom_bond_distance
C1 C2 1.388(3)
C1 C6 1.394(2)
C1 H1 0.9500
C2 C3 1.376(3)
C2 H2 0.9500
C3 F1 1.357(2)
C3 C4 1.368(3)
C4 C5 1.386(3)
C4 H4 0.9500
C5 C6 1.393(2)
C5 H5 0.9500
C6 C7 1.497(2)
C7 O1 1.232(2)
C7 N1 1.345(2)
C8 C9 1.525(2)
C8 C13 1.530(2)
C8 H8A 0.9900
C8 H8B 0.9900
C9 C10 1.528(3)
C9 H9A 0.9900
C9 H9B 0.9900
C10 C14 1.515(2)
C10 C11 1.532(2)
C10 H10 1.0000
C11 C12 1.524(2)
C11 H11A 0.9900
C11 H11B 0.9900
C12 C13 1.531(2)
C12 H12A 0.9900
C12 H12B 0.9900
C13 N1 1.454(2)
C13 H13 1.0000
C14 N2 1.501(2)
C14 H14A 0.9900
C14 H14B 0.9900
C15 C16 1.375(3)
C15 C20 1.382(3)
C15 H15 0.9500
C16 C17 1.394(3)
C16 H16 0.9500
C17 C18 1.393(3)
C17 C21 1.496(2)
C18 C19 1.387(3)
C18 H18 0.9500
C19 C20 1.367(3)
C19 H19 0.9500
C20 F2 1.351(2)
C21 O4 1.237(2)
C21 N3 1.344(2)
C22 C23 1.525(2)
C22 C27 1.525(3)
C22 H22A 0.9900
C22 H22B 0.9900
C23 C24 1.531(2)
C23 H23A 0.9900
C23 H23B 0.9900
C24 C28 1.518(2)
C24 C25 1.529(3)
C24 H24 1.0000
C25 C26 1.523(2)
C25 H25A 0.9900
C25 H25B 0.9900
C26 C27 1.528(2)
C26 H26A 0.9900
C26 H26B 0.9900
C27 N3 1.458(2)
C27 H27 1.0000
C28 N4 1.496(2)
C28 H28A 0.9900
C28 H28B 0.9900
N1 H1N 0.84(2)
N2 O2 1.211(2)
N2 O3 1.211(2)
N3 H3N 0.84(2)
N4 O6 1.203(2)
N4 O5 1.204(2)

loop_
_geom_hbond_atom_site_label_D
_geom_hbond_atom_site_label_H
_geom_hbond_atom_site_label_A
_geom_hbond_distance_DH
_geom_hbond_distance_HA
_geom_hbond_distance_DA
_geom_hbond_angle_DHA
_geom_hbond_site_symmetry_A
N1 H1N O1 0.84(2) 2.27(2) 3.0650(19) 160(2) 1_565
N3 H3N O4 0.84(2) 2.25(2) 3.0695(19) 165(2) 1_565

loop_
_geom_torsion_atom_site_label_1
_geom_torsion_atom_site_label_2
_geom_torsion_atom_site_label_3
_geom_torsion_atom_site_label_4
_geom_torsion
C6 C1 C2 C3 1.0(3)
C1 C2 C3 F1 178.94(18)
C1 C2 C3 C4 -0.9(3)
F1 C3 C4 C5 -179.87(19)
C2 C3 C4 C5 0.0(3)
C3 C4 C5 C6 0.9(3)
C4 C5 C6 C1 -0.8(3)
C4 C5 C6 C7 -178.38(17)
C2 C1 C6 C5 -0.1(3)
C2 C1 C6 C7 177.30(17)
C5 C6 C7 O1 25.0(2)
C1 C6 C7 O1 -152.47(18)
C5 C6 C7 N1 -156.16(17)
C1 C6 C7 N1 26.4(2)
C13 C8 C9 C10 -56.0(2)
C8 C9 C10 C14 179.89(14)
C8 C9 C10 C11 57.81(19)
C14 C10 C11 C12 177.52(14)
C9 C10 C11 C12 -58.27(19)
C10 C11 C12 C13 57.02(19)
C9 C8 C13 N1 176.28(14)
C9 C8 C13 C12 53.51(19)
C11 C12 C13 N1 -176.11(13)
C11 C12 C13 C8 -54.15(19)
C9 C10 C14 N2 68.7(2)
C11 C10 C14 N2 -169.12(16)
C20 C15 C16 C17 1.5(3)
C15 C16 C17 C18 -0.1(3)
C15 C16 C17 C21 178.82(17)
C16 C17 C18 C19 -0.9(3)
C21 C17 C18 C19 -179.88(17)
C17 C18 C19 C20 0.5(3)
C18 C19 C20 F2 -179.34(18)
C18 C19 C20 C15 1.0(3)
C16 C15 C20 F2 178.37(17)
C16 C15 C20 C19 -2.0(3)
C18 C17 C21 O4 26.6(3)
C16 C17 C21 O4 -152.37(19)
C18 C17 C21 N3 -154.07(17)
C16 C17 C21 N3 27.0(2)
C27 C22 C23 C24 56.9(2)
C22 C23 C24 C28 177.79(15)
C22 C23 C24 C25 -58.4(2)
C28 C24 C25 C26 -179.77(14)
C23 C24 C25 C26 58.4(2)
C24 C25 C26 C27 -56.2(2)
C23 C22 C27 N3 -176.54(14)
C23 C22 C27 C26 -54.2(2)
C25 C26 C27 N3 176.54(14)
C25 C26 C27 C22 53.6(2)
C25 C24 C28 N4 70.7(2)
C23 C24 C28 N4 -167.28(17)
O1 C7 N1 C13 -1.2(3)
C6 C7 N1 C13 179.99(14)
C8 C13 N1 C7 142.35(17)
C12 C13 N1 C7 -94.75(19)
C10 C14 N2 O2 -166.0(2)
C10 C14 N2 O3 15.8(3)
O4 C21 N3 C27 -1.8(3)
C17 C21 N3 C27 178.87(15)
C22 C27 N3 C21 -97.0(2)
C26 C27 N3 C21 139.68(17)
C24 C28 N4 O6 15.7(3)
C24 C28 N4 O5 -165.3(2)
